data_7236821
loop_
_publ_author_name
'Han, Hua-Bo'
'Cui, Rong-Zhen'
'Jing, Yi-Ming'
'Lu, Guang-Zhao'
'Zheng, You-Xuan'
'Zhou, Liang'
'Zuo, Jing-Lin'
'Zhang, Hongjie'

_publ_section_title
;
 Highly efficient orange-red electroluminescence of iridium complexes with
 good electron mobility
;
_journal_issue 32
_journal_name_full 'Journal of Materials Chemistry C'
_journal_page_first 8150
_journal_paper_doi 10.1039/C7TC02117H
_journal_volume 5
_journal_year 2017
_chemical_formula_moiety C56H34F12IrN5O2P2
_chemical_formula_sum 'C56 H34 F12 Ir N5 O2 P2'
_chemical_formula_weight 1291.02
_chemical_melting_point 331?ae
_chemical_name_common (tnt-iq)2Irtpip
_chemical_name_systematic
Bis(1-(2,6-bis(trifluoromethyl)pyridin-4-yl)isoquinoline)(tetraphenylimidodiphosphinate)iridium(III)
_space_group_IT_number 14
_space_group_name_Hall '-P 2ybc'
_space_group_name_H-M_alt 'P 1 21/c 1'
_symmetry_cell_setting monoclinic
_symmetry_space_group_name_H-M 'P 1 21/c 1'
_atom_sites_solution_hydrogens geom
_atom_sites_solution_primary direct
_atom_sites_solution_secondary difmap
_audit_creation_method SHELXL-97
_audit_update_record
;
2017-03-06 deposited with the CCDC.
2017-07-20 downloaded from the CCDC.
;
_cell_angle_alpha 90.00
_cell_angle_beta 97.4996(13)
_cell_angle_gamma 90.00
_cell_formula_units_Z 4
_cell_length_a 16.5420(13)
_cell_length_b 13.6955(11)
_cell_length_c 23.0919(19)
_cell_measurement_reflns_used 4257
_cell_measurement_temperature 296(2)
_cell_measurement_theta_max 28
_cell_measurement_theta_min 2.76
_cell_volume 5186.7(7)
_computing_structure_refinement 'SHELXL-97 (Sheldrick, 1997)'
_computing_structure_solution 'SHELXS-97 (Sheldrick, 1990)'
_diffrn_ambient_temperature 296(2)
_diffrn_measured_fraction_theta_full 0.998
_diffrn_measured_fraction_theta_max 0.998
_diffrn_measurement_device_type 'Bruker Smart Aepex CCD'
_diffrn_measurement_method 'phi and omega scans'
_diffrn_radiation_monochromator graphite
_diffrn_radiation_source 'fine-focus sealed tube'
_diffrn_radiation_type MoK\a
_diffrn_radiation_wavelength 0.71073
_diffrn_reflns_av_R_equivalents 0.0291
_diffrn_reflns_av_sigmaI/netI 0.0330
_diffrn_reflns_limit_h_max 17
_diffrn_reflns_limit_h_min -21
_diffrn_reflns_limit_k_max 15
_diffrn_reflns_limit_k_min -17
_diffrn_reflns_limit_l_max 29
_diffrn_reflns_limit_l_min -28
_diffrn_reflns_number 34646
_diffrn_reflns_theta_full 27.50
_diffrn_reflns_theta_max 27.50
_diffrn_reflns_theta_min 1.73
_exptl_absorpt_coefficient_mu 2.727
_exptl_absorpt_correction_T_max 0.66
_exptl_absorpt_correction_T_min 0.59
_exptl_absorpt_correction_type multi-scan
_exptl_absorpt_process_details SADABS;Bruker,2000
_exptl_crystal_colour red
_exptl_crystal_density_diffrn 1.653
_exptl_crystal_density_method 'not measured'
_exptl_crystal_description block
_exptl_crystal_F_000 2544
_exptl_crystal_size_max 0.30
_exptl_crystal_size_mid 0.24
_exptl_crystal_size_min 0.22
_refine_diff_density_max 1.259
_refine_diff_density_min -0.717
_refine_diff_density_rms 0.113
_refine_ls_extinction_method none
_refine_ls_goodness_of_fit_ref 1.036
_refine_ls_hydrogen_treatment mixed
_refine_ls_matrix_type full
_refine_ls_number_parameters 691
_refine_ls_number_reflns 11899
_refine_ls_number_restraints 207
_refine_ls_restrained_S_all 1.105
_refine_ls_R_factor_all 0.0501
_refine_ls_R_factor_gt 0.0387
_refine_ls_shift/su_max 0.002
_refine_ls_shift/su_mean 0.000
_refine_ls_structure_factor_coef Fsqd
_refine_ls_weighting_details 'calc w=1/[\s^2^(Fo^2^)+(0.0569P)^2^+8.9776P] where P=(Fo^2^+2Fc^2^)/3'
_refine_ls_weighting_scheme calc
_refine_ls_wR_factor_gt 0.1013
_refine_ls_wR_factor_ref 0.1081
_reflns_number_gt 9788
_reflns_number_total 11899
_reflns_threshold_expression >2sigma(I)
_cod_data_source_file c7tc02117h2.cif
_cod_data_source_block 1
_cod_original_sg_symbol_H-M P21/c
_cod_database_code 7236821

loop_
_symmetry_equiv_pos_as_xyz
'x, y, z'
'-x, y+1/2, -z+1/2'
'-x, -y, -z'
'x, -y-1/2, z-1/2'

loop_
_atom_site_label
_atom_site_type_symbol
_atom_site_fract_x
_atom_site_fract_y
_atom_site_fract_z
_atom_site_U_iso_or_equiv
_atom_site_adp_type
_atom_site_occupancy
_atom_site_symmetry_multiplicity
_atom_site_calc_flag
_atom_site_refinement_flags
Ir1 Ir 0.241511(10) 0.950458(12) 0.405735(7) 0.03340(7) Uani 1 1 d .
P1 P 0.30364(8) 0.78249(10) 0.31903(6) 0.0438(3) Uani 1 1 d .
P2 P 0.35124(8) 0.97591(11) 0.29750(6) 0.0466(3) Uani 1 1 d .
O2 O 0.3370(2) 1.0063(2) 0.35851(15) 0.0458(8) Uani 1 1 d .
O1 O 0.2545(2) 0.8081(2) 0.36808(14) 0.0422(7) Uani 1 1 d .
N1AA N 0.3231(3) 0.8680(4) 0.27755(19) 0.0607(12) Uani 1 1 d .
C51 C 0.2444(3) 0.6935(3) 0.27385(19) 0.0598(14) Uani 1 1 d GDU
C56 C 0.2163(3) 0.6108(4) 0.29981(19) 0.094(2) Uani 1 1 d GDU
H56 H 0.2293 0.6009 0.3398 0.113 Uiso 1 1 calc R
C55 C 0.1688(4) 0.5429(4) 0.2660(3) 0.115(3) Uani 1 1 d GDU
H55 H 0.1499 0.4875 0.2834 0.139 Uiso 1 1 calc R
C54 C 0.1493(4) 0.5577(5) 0.2063(3) 0.120(4) Uani 1 1 d GDU
H54 H 0.1175 0.5123 0.1837 0.144 Uiso 1 1 calc R
C53 C 0.1774(5) 0.6404(5) 0.1803(2) 0.158(5) Uani 1 1 d GDU
H53 H 0.1644 0.6504 0.1404 0.190 Uiso 1 1 calc R
C52 C 0.2250(4) 0.7083(4) 0.2141(2) 0.127(4) Uani 1 1 d GDU
H52 H 0.2438 0.7637 0.1967 0.152 Uiso 1 1 calc R
F12 F 0.0527(2) 1.0429(2) 0.42466(17) 0.0636(9) Uani 1 1 d .
F10 F -0.0476(2) 0.9546(3) 0.44265(18) 0.0745(11) Uani 1 1 d .
F11 F 0.0083(2) 0.9293(3) 0.36531(16) 0.0737(10) Uani 1 1 d .
N2 N 0.0422(3) 0.8144(4) 0.4828(2) 0.0620(12) Uani 1 1 d .
C15 C 0.0246(3) 0.9517(4) 0.4224(3) 0.0525(13) Uani 1 1 d .
C14 C 0.1677(3) 0.8817(3) 0.45433(19) 0.0388(9) Uani 1 1 d .
C13 C 0.0822(3) 0.8797(4) 0.4546(2) 0.0460(11) Uani 1 1 d .
N1 N 0.3256(2) 0.8968(3) 0.46966(16) 0.0392(8) Uani 1 1 d .
C9 C 0.3009(3) 0.8228(4) 0.5008(2) 0.0512(12) Uani 1 1 d .
C1 C 0.4061(3) 0.9216(4) 0.4754(2) 0.0526(12) Uani 1 1 d .
H1 H 0.4209 0.9736 0.4532 0.063 Uiso 1 1 calc R
C2 C 0.4631(3) 0.8785(4) 0.5092(2) 0.0520(13) Uani 1 1 d .
H2 H 0.5168 0.9000 0.5123 0.062 Uiso 1 1 calc R
C10 C 0.2109(3) 0.8128(4) 0.4932(2) 0.0488(12) Uani 1 1 d .
C8 C 0.3606(4) 0.7678(6) 0.5366(3) 0.087(2) Uani 1 1 d U
C11 C 0.1682(4) 0.7474(5) 0.5230(3) 0.0678(16) Uani 1 1 d .
H11 H 0.1960 0.7028 0.5487 0.081 Uiso 1 1 calc RD
C12 C 0.0855(4) 0.7484(5) 0.5148(3) 0.0760(19) Uani 1 1 d .
N3 N 0.1632(2) 0.9978(3) 0.33678(16) 0.0375(8) Uani 1 1 d .
F6 F 0.2410(3) 1.0112(3) 0.54825(16) 0.0844(11) Uani 1 1 d .
C18 C 0.0882(3) 0.9667(4) 0.2450(2) 0.0436(11) Uani 1 1 d .
H18 H 0.0708 0.9228 0.2152 0.052 Uiso 1 1 calc R
C25 C 0.1499(3) 1.0940(4) 0.3331(2) 0.0466(11) Uani 1 1 d .
F5 F 0.3606(3) 1.0727(4) 0.5460(2) 0.1050(15) Uani 1 1 d .
C24 C 0.0958(3) 1.1304(4) 0.2845(3) 0.0575(14) Uani 1 1 d .
C19 C 0.0700(3) 1.0621(5) 0.2397(3) 0.0600(15) Uani 1 1 d .
C17 C 0.1305(3) 0.9380(4) 0.2928(2) 0.0445(11) Uani 1 1 d .
H17 H 0.1395 0.8713 0.2976 0.053 Uiso 1 1 calc R
C26 C 0.1913(3) 1.1472(4) 0.3830(3) 0.0527(12) Uani 1 1 d .
N4 N 0.2572(4) 1.2365(4) 0.4868(3) 0.0807(17) Uani 1 1 d .
C29 C 0.2531(4) 1.1414(4) 0.4827(3) 0.0614(15) Uani 1 1 d .
C31 C 0.2810(5) 1.0941(6) 0.5403(3) 0.079(2) Uani 1 1 d .
C30 C 0.2271(3) 1.0877(4) 0.4310(2) 0.0456(11) Uani 1 1 d .
C23 C 0.0655(4) 1.2270(5) 0.2781(3) 0.078(2) Uani 1 1 d .
H23 H 0.0772 1.2714 0.3085 0.093 Uiso 1 1 calc R
C27 C 0.1997(4) 1.2481(4) 0.3871(3) 0.0711(17) Uani 1 1 d .
H27 H 0.1823 1.2879 0.3553 0.085 Uiso 1 1 calc R
C3 C 0.4421(4) 0.8014(6) 0.5399(3) 0.081(2) Uani 1 1 d U
C28 C 0.2349(5) 1.2882(5) 0.4400(4) 0.079(2) Uani 1 1 d .
C20 C 0.0230(4) 1.0954(7) 0.1880(3) 0.085(2) Uani 1 1 d .
H20 H 0.0082 1.0520 0.1575 0.102 Uiso 1 1 calc R
C22 C 0.0203(5) 1.2546(7) 0.2286(5) 0.103(3) Uani 1 1 d .
H22 H 0.0023 1.3189 0.2250 0.124 Uiso 1 1 calc R
C21 C -0.0007(5) 1.1911(7) 0.1826(4) 0.101(3) Uani 1 1 d .
H21 H -0.0308 1.2132 0.1482 0.121 Uiso 1 1 calc R
C4 C 0.5052(6) 0.7515(9) 0.5749(4) 0.123(3) Uani 1 1 d U
H4 H 0.5584 0.7746 0.5770 0.148 Uiso 1 1 calc R
C7 C 0.3524(6) 0.6689(8) 0.5597(5) 0.146(4) Uani 1 1 d U
H7 H 0.3017 0.6389 0.5519 0.176 Uiso 1 1 calc RD
C33 C 0.2992(4) 1.0583(6) 0.2441(3) 0.074(2) Uani 1 1 d U
C39 C 0.4573(3) 0.9925(4) 0.2915(2) 0.0524(12) Uani 1 1 d DU
F1 F 0.1991(8) 1.4465(4) 0.4111(5) 0.224(6) Uani 1 1 d .
C38 C 0.3020(5) 1.1557(7) 0.2543(5) 0.108(3) Uani 1 1 d U
H38 H 0.3316 1.1792 0.2884 0.130 Uiso 1 1 calc R
F3 F 0.3150(8) 1.4226(6) 0.4368(10) 0.330(11) Uani 1 1 d .
C34 C 0.2592(5) 1.0221(9) 0.1913(4) 0.103(3) Uani 1 1 d U
H34 H 0.2580 0.9549 0.1854 0.124 Uiso 1 1 calc R
C40 C 0.4869(6) 0.9803(10) 0.2413(5) 0.133(4) Uani 1 1 d U
H40 H 0.4500 0.9659 0.2085 0.160 Uiso 1 1 calc R
F2 F 0.2361(13) 1.4318(5) 0.4930(5) 0.296(9) Uani 1 1 d .
F4 F 0.2705(4) 1.1510(4) 0.58462(19) 0.129(2) Uani 1 1 d .
F8 F 0.0782(5) 0.6113(7) 0.5729(5) 0.254(6) Uani 1 1 d .
F7 F -0.0117(7) 0.7119(7) 0.5756(6) 0.241(6) Uani 1 1 d .
C32 C 0.2492(10) 1.3953(7) 0.4462(6) 0.133(4) Uani 1 1 d .
C16 C 0.0385(6) 0.6751(10) 0.5472(9) 0.156(6) Uani 1 1 d .
F9 F -0.0112(8) 0.6268(8) 0.5082(6) 0.261(7) Uani 1 1 d .
C45 C 0.3958(3) 0.7234(4) 0.3526(3) 0.0653(17) Uani 1 1 d .
C42 C 0.6207(5) 1.0081(8) 0.2798(5) 0.104(3) Uani 1 1 d U
H42 H 0.6765 1.0036 0.2780 0.125 Uiso 1 1 calc R
C50 C 0.3949(6) 0.6681(7) 0.4020(4) 0.104(3) Uani 1 1 d .
H50 H 0.3460 0.6571 0.4167 0.125 Uiso 1 1 calc R
C36 C 0.2244(7) 1.1746(10) 0.1621(6) 0.126(4) Uani 1 1 d U
H36 H 0.1981 1.2145 0.1330 0.152 Uiso 1 1 calc R
C46 C 0.4678(5) 0.7362(7) 0.3309(5) 0.120(4) Uani 1 1 d .
H46 H 0.4689 0.7720 0.2968 0.145 Uiso 1 1 calc R
C37 C 0.2578(7) 1.2265(9) 0.2112(6) 0.135(4) Uani 1 1 d U
H37 H 0.2536 1.2935 0.2166 0.162 Uiso 1 1 calc R
C44 C 0.5102(6) 1.0269(9) 0.3349(4) 0.122(3) Uani 1 1 d DU
H44 H 0.4917 1.0453 0.3697 0.146 Uiso 1 1 calc R
C35 C 0.2217(7) 1.0813(11) 0.1476(5) 0.137(4) Uani 1 1 d U
H35 H 0.1970 1.0580 0.1118 0.165 Uiso 1 1 calc R
C41 C 0.5677(7) 0.9874(10) 0.2341(6) 0.139(4) Uani 1 1 d U
H41 H 0.5845 0.9778 0.1976 0.167 Uiso 1 1 calc R
C43 C 0.5922(6) 1.0362(10) 0.3298(5) 0.138(4) Uani 1 1 d U
H43 H 0.6279 1.0617 0.3605 0.165 Uiso 1 1 calc R
C49 C 0.4677(9) 0.6280(10) 0.4303(6) 0.155(5) Uani 1 1 d .
H49 H 0.4666 0.5894 0.4633 0.186 Uiso 1 1 calc R
C48 C 0.5375(9) 0.6448(13) 0.4103(9) 0.189(9) Uani 1 1 d .
H48 H 0.5856 0.6216 0.4311 0.226 Uiso 1 1 calc R
C47 C 0.5409(6) 0.6958(11) 0.3595(9) 0.173(7) Uani 1 1 d .
H47 H 0.5899 0.7036 0.3444 0.208 Uiso 1 1 calc R
C5 C 0.4904(9) 0.6729(12) 0.6045(7) 0.183(6) Uani 1 1 d U
H5 H 0.5293 0.6507 0.6343 0.219 Uiso 1 1 calc R
C6 C 0.4118(9) 0.6187(11) 0.5908(6) 0.167(5) Uani 1 1 d U
H6 H 0.4050 0.5549 0.6031 0.200 Uiso 1 1 calc R

loop_
_atom_site_aniso_label
_atom_site_aniso_U_11
_atom_site_aniso_U_22
_atom_site_aniso_U_33
_atom_site_aniso_U_23
_atom_site_aniso_U_13
_atom_site_aniso_U_12
Ir1 0.03295(10) 0.03651(10) 0.03090(10) -0.00059(7) 0.00474(6) 0.00055(7)
P1 0.0411(6) 0.0476(7) 0.0427(7) -0.0105(5) 0.0052(5) 0.0026(5)
P2 0.0414(7) 0.0606(8) 0.0391(6) 0.0125(6) 0.0097(5) -0.0020(6)
O2 0.0449(19) 0.0465(19) 0.0477(19) 0.0020(15) 0.0122(15) -0.0081(15)
O1 0.0479(18) 0.0362(16) 0.0439(18) -0.0006(13) 0.0107(14) 0.0010(14)
N1AA 0.072(3) 0.077(3) 0.036(2) -0.010(2) 0.016(2) -0.010(3)
C51 0.052(3) 0.065(3) 0.060(3) -0.025(3) 0.000(2) 0.008(3)
C56 0.090(5) 0.100(5) 0.097(5) -0.038(4) 0.027(4) -0.040(4)
C55 0.093(5) 0.119(6) 0.140(7) -0.048(5) 0.033(5) -0.041(5)
C54 0.083(5) 0.129(7) 0.139(7) -0.047(6) -0.022(5) -0.013(5)
C53 0.184(9) 0.153(8) 0.117(7) -0.031(6) -0.057(6) -0.014(7)
C52 0.162(8) 0.104(6) 0.098(6) -0.016(5) -0.044(5) -0.019(6)
F12 0.057(2) 0.059(2) 0.077(2) 0.0014(16) 0.0178(17) 0.0120(15)
F10 0.0392(17) 0.105(3) 0.084(3) 0.011(2) 0.0253(17) 0.0119(17)
F11 0.059(2) 0.106(3) 0.054(2) -0.0074(19) -0.0009(16) 0.0095(19)
N2 0.048(3) 0.065(3) 0.076(3) 0.004(3) 0.021(2) -0.010(2)
C15 0.033(2) 0.072(4) 0.054(3) -0.006(3) 0.010(2) 0.005(2)
C14 0.039(2) 0.046(2) 0.033(2) -0.0024(18) 0.0114(18) -0.0012(19)
C13 0.040(2) 0.056(3) 0.043(3) -0.003(2) 0.011(2) 0.001(2)
N1 0.0361(19) 0.050(2) 0.0307(18) -0.0005(16) 0.0008(15) 0.0014(17)
C9 0.046(3) 0.071(3) 0.036(2) 0.014(2) 0.005(2) 0.003(2)
C1 0.045(3) 0.062(3) 0.049(3) 0.000(2) -0.002(2) -0.010(2)
C2 0.027(2) 0.074(4) 0.050(3) 0.010(3) -0.011(2) -0.005(2)
C10 0.048(3) 0.060(3) 0.039(3) 0.008(2) 0.010(2) 0.004(2)
C8 0.063(4) 0.115(5) 0.080(4) 0.051(4) 0.003(3) 0.006(4)
C11 0.063(4) 0.067(4) 0.076(4) 0.029(3) 0.017(3) 0.004(3)
C12 0.059(4) 0.070(4) 0.104(5) 0.028(4) 0.028(4) -0.003(3)
N3 0.038(2) 0.038(2) 0.0354(19) 0.0047(15) 0.0037(15) 0.0022(16)
F6 0.108(3) 0.099(3) 0.047(2) -0.011(2) 0.012(2) -0.002(3)
C18 0.042(3) 0.056(3) 0.030(2) 0.002(2) -0.0056(18) -0.002(2)
C25 0.043(3) 0.047(3) 0.052(3) 0.007(2) 0.012(2) 0.005(2)
F5 0.083(3) 0.130(4) 0.093(3) -0.016(3) -0.022(3) 0.009(3)
C24 0.043(3) 0.064(3) 0.065(3) 0.023(3) 0.008(2) 0.011(2)
C19 0.045(3) 0.083(4) 0.051(3) 0.023(3) 0.000(2) 0.004(3)
C17 0.037(2) 0.050(3) 0.045(3) 0.001(2) 0.003(2) -0.001(2)
C26 0.050(3) 0.044(3) 0.065(3) -0.006(2) 0.013(2) 0.005(2)
N4 0.094(4) 0.053(3) 0.090(4) -0.027(3) -0.003(3) 0.003(3)
C29 0.061(3) 0.056(3) 0.066(4) -0.021(3) 0.006(3) 0.003(3)
C31 0.104(6) 0.078(5) 0.054(4) -0.031(3) -0.001(4) 0.014(4)
C30 0.043(3) 0.046(3) 0.048(3) -0.007(2) 0.008(2) 0.002(2)
C23 0.065(4) 0.068(4) 0.098(5) 0.022(4) 0.001(4) 0.022(3)
C27 0.079(4) 0.043(3) 0.090(5) 0.005(3) 0.005(4) 0.006(3)
C3 0.056(3) 0.115(5) 0.067(4) 0.027(4) -0.007(3) 0.008(4)
C28 0.091(5) 0.045(3) 0.100(6) -0.021(4) 0.007(4) -0.004(3)
C20 0.067(4) 0.114(6) 0.069(4) 0.028(4) -0.014(3) 0.005(4)
C22 0.084(5) 0.094(6) 0.128(8) 0.044(6) -0.002(5) 0.034(5)
C21 0.076(5) 0.117(7) 0.103(6) 0.061(6) -0.014(4) 0.019(5)
C4 0.080(5) 0.159(7) 0.124(6) 0.070(6) -0.017(5) 0.005(5)
C7 0.119(7) 0.147(7) 0.167(8) 0.091(6) -0.003(6) 0.005(6)
C33 0.050(3) 0.101(5) 0.072(4) 0.046(4) 0.015(3) -0.002(3)
C39 0.043(3) 0.068(3) 0.048(3) 0.011(3) 0.013(2) -0.001(2)
F1 0.335(15) 0.044(3) 0.259(12) 0.008(4) -0.084(10) -0.004(5)
C38 0.084(5) 0.100(5) 0.144(7) 0.063(5) 0.027(5) 0.006(4)
F3 0.220(11) 0.072(4) 0.73(4) -0.048(10) 0.180(16) -0.064(6)
C34 0.081(5) 0.161(7) 0.066(4) 0.052(5) 0.006(4) -0.003(5)
C40 0.092(6) 0.208(9) 0.108(6) -0.041(6) 0.048(5) -0.043(6)
F2 0.61(3) 0.068(4) 0.207(10) -0.059(5) 0.049(13) -0.029(8)
F4 0.197(6) 0.119(4) 0.067(3) -0.049(3) -0.003(3) 0.035(4)
F8 0.133(6) 0.216(8) 0.429(16) 0.245(11) 0.095(8) 0.016(6)
F7 0.201(8) 0.202(9) 0.363(15) 0.130(10) 0.204(10) 0.015(7)
C32 0.177(12) 0.051(5) 0.159(11) -0.024(6) -0.022(9) -0.013(6)
C16 0.072(6) 0.117(8) 0.287(18) 0.100(11) 0.056(9) -0.006(6)
F9 0.223(11) 0.189(10) 0.370(16) 0.074(11) 0.034(12) -0.128(10)
C45 0.043(3) 0.055(3) 0.095(5) -0.028(3) -0.002(3) 0.011(2)
C42 0.054(4) 0.141(7) 0.120(6) 0.043(6) 0.027(4) 0.013(4)
C50 0.105(6) 0.106(6) 0.093(6) -0.001(5) -0.017(5) 0.045(5)
C36 0.104(6) 0.139(6) 0.138(6) 0.050(6) 0.021(5) -0.007(5)
C46 0.057(4) 0.106(7) 0.201(11) 0.003(7) 0.025(6) 0.021(4)
C37 0.118(6) 0.118(7) 0.180(8) 0.057(6) 0.061(6) -0.013(5)
C44 0.081(5) 0.198(8) 0.091(6) -0.002(6) 0.027(4) -0.025(6)
C35 0.115(7) 0.187(9) 0.107(7) 0.047(7) 0.002(5) -0.020(7)
C41 0.107(6) 0.190(8) 0.136(7) -0.036(7) 0.072(6) -0.029(6)
C43 0.077(5) 0.220(9) 0.115(7) 0.012(6) 0.009(5) -0.032(6)
C49 0.140(10) 0.164(12) 0.143(10) -0.004(8) -0.050(9) 0.078(9)
C48 0.101(10) 0.175(15) 0.26(2) -0.076(14) -0.082(12) 0.072(10)
C47 0.045(5) 0.156(12) 0.31(2) -0.015(13) 0.008(9) 0.021(6)
C5 0.152(9) 0.198(9) 0.186(9) 0.095(8) -0.025(7) 0.007(8)
C6 0.160(7) 0.158(7) 0.176(7) 0.065(6) 0.000(6) 0.014(6)

loop_
_atom_type_symbol
_atom_type_description
_atom_type_scat_dispersion_real
_atom_type_scat_dispersion_imag
_atom_type_scat_source
C C 0.0033 0.0016 'International Tables Vol C Tables 4.2.6.8 and 6.1.1.4'
H H 0.0000 0.0000 'International Tables Vol C Tables 4.2.6.8 and 6.1.1.4'
F F 0.0171 0.0103 'International Tables Vol C Tables 4.2.6.8 and 6.1.1.4'
Ir Ir -1.4442 7.9887 'International Tables Vol C Tables 4.2.6.8 and 6.1.1.4'
N N 0.0061 0.0033 'International Tables Vol C Tables 4.2.6.8 and 6.1.1.4'
O O 0.0106 0.0060 'International Tables Vol C Tables 4.2.6.8 and 6.1.1.4'
P P 0.1023 0.0942 'International Tables Vol C Tables 4.2.6.8 and 6.1.1.4'

loop_
_geom_angle_atom_site_label_1
_geom_angle_atom_site_label_2
_geom_angle_atom_site_label_3
_geom_angle
C30 Ir1 C14 100.1(2)
C30 Ir1 N3 80.72(18)
C14 Ir1 N3 102.55(17)
C30 Ir1 N1 103.05(19)
C14 Ir1 N1 80.32(17)
N3 Ir1 N1 174.88(15)
C30 Ir1 O1 173.31(17)
C14 Ir1 O1 84.29(15)
N3 Ir1 O1 93.43(14)
N1 Ir1 O1 82.58(14)
C30 Ir1 O2 86.38(18)
C14 Ir1 O2 170.16(16)
N3 Ir1 O2 85.71(14)
N1 Ir1 O2 91.05(14)
O1 Ir1 O2 89.94(13)
O1 P1 N1AA 117.0(2)
O1 P1 C51 106.5(2)
N1AA P1 C51 106.8(2)
O1 P1 C45 106.7(3)
N1AA P1 C45 111.5(3)
C51 P1 C45 108.0(2)
O2 P2 N1AA 116.6(2)
O2 P2 C39 108.0(2)
N1AA P2 C39 110.2(3)
O2 P2 C33 110.2(3)
N1AA P2 C33 106.6(3)
C39 P2 C33 104.6(3)
P2 O2 Ir1 125.5(2)
P1 O1 Ir1 126.89(19)
P1 N1AA P2 126.0(3)
C56 C51 C52 120.0
C56 C51 P1 119.2(3)
C52 C51 P1 120.8(3)
C55 C56 C51 120.0
C55 C56 H56 120.0
C51 C56 H56 120.0
C56 C55 C54 120.0
C56 C55 H55 120.0
C54 C55 H55 120.0
C55 C54 C53 120.0
C55 C54 H54 120.0
C53 C54 H54 120.0
C54 C53 C52 120.0
C54 C53 H53 120.0
C52 C53 H53 120.0
C53 C52 C51 120.0
C53 C52 H52 120.0
C51 C52 H52 120.0
C12 N2 C13 117.8(5)
F12 C15 F10 106.3(4)
F12 C15 F11 106.1(5)
F10 C15 F11 106.0(4)
F12 C15 C13 113.6(4)
F10 C15 C13 112.6(5)
F11 C15 C13 111.7(4)
C13 C14 C10 113.7(4)
C13 C14 Ir1 134.1(4)
C10 C14 Ir1 111.9(3)
N2 C13 C14 125.2(5)
N2 C13 C15 111.1(4)
C14 C13 C15 123.7(5)
C9 N1 C1 120.0(4)
C9 N1 Ir1 115.9(3)
C1 N1 Ir1 123.3(3)
N1 C9 C8 118.5(5)
N1 C9 C10 112.4(4)
C8 C9 C10 129.1(5)
C2 C1 N1 125.0(5)
C2 C1 H1 117.5
N1 C1 H1 117.5
C1 C2 C3 117.5(5)
C1 C2 H2 121.2
C3 C2 H2 121.2
C11 C10 C14 119.8(5)
C11 C10 C9 125.0(5)
C14 C10 C9 115.1(4)
C3 C8 C9 116.3(6)
C3 C8 C7 114.3(7)
C9 C8 C7 127.7(7)
C12 C11 C10 119.7(6)
C12 C11 H11 120.1
C10 C11 H11 120.1
N2 C12 C11 123.4(6)
N2 C12 C16 116.9(7)
C11 C12 C16 119.6(7)
C25 N3 C17 120.0(4)
C25 N3 Ir1 116.7(3)
C17 N3 Ir1 123.1(3)
C17 C18 C19 117.7(5)
C17 C18 H18 121.1
C19 C18 H18 121.1
N3 C25 C24 118.3(5)
N3 C25 C26 112.6(4)
C24 C25 C26 128.9(5)
C23 C24 C19 118.2(6)
C23 C24 C25 125.7(6)
C19 C24 C25 116.1(5)
C18 C19 C20 118.9(7)
C18 C19 C24 122.2(5)
C20 C19 C24 118.9(6)
C18 C17 N3 125.0(5)
C18 C17 H17 117.5
N3 C17 H17 117.5
C27 C26 C30 118.9(5)
C27 C26 C25 125.6(6)
C30 C26 C25 115.5(5)
C28 N4 C29 118.4(6)
N4 C29 C30 125.7(6)
N4 C29 C31 111.1(6)
C30 C29 C31 123.2(5)
F4 C31 F6 106.2(7)
F4 C31 F5 106.3(6)
F6 C31 F5 107.4(6)
F4 C31 C29 112.3(6)
F6 C31 C29 112.9(6)
F5 C31 C29 111.5(7)
C29 C30 C26 113.8(5)
C29 C30 Ir1 134.4(4)
C26 C30 Ir1 111.2(4)
C22 C23 C24 120.3(8)
C22 C23 H23 119.9
C24 C23 H23 119.9
C26 C27 C28 118.5(6)
C26 C27 H27 120.7
C28 C27 H27 120.7
C2 C3 C4 117.4(7)
C2 C3 C8 122.4(6)
C4 C3 C8 120.1(7)
N4 C28 C27 123.4(6)
N4 C28 C32 115.5(8)
C27 C28 C32 121.0(9)
C21 C20 C19 120.4(8)
C21 C20 H20 119.8
C19 C20 H20 119.8
C23 C22 C21 122.4(8)
C23 C22 H22 118.8
C21 C22 H22 118.8
C20 C21 C22 119.4(7)
C20 C21 H21 120.3
C22 C21 H21 120.3
C5 C4 C3 121.3(11)
C5 C4 H4 119.3
C3 C4 H4 119.3
C6 C7 C8 125.2(11)
C6 C7 H7 117.4
C8 C7 H7 117.4
C38 C33 C34 120.1(8)
C38 C33 P2 119.6(7)
C34 C33 P2 120.2(7)
C40 C39 C44 115.0(7)
C40 C39 P2 121.9(6)
C44 C39 P2 122.8(6)
C33 C38 C37 121.1(10)
C33 C38 H38 119.5
C37 C38 H38 119.5
C35 C34 C33 123.1(12)
C35 C34 H34 118.4
C33 C34 H34 118.4
C39 C40 C41 125.0(11)
C39 C40 H40 117.5
C41 C40 H40 117.5
F3 C32 F2 107.5(13)
F3 C32 F1 103.9(15)
F2 C32 F1 99.1(13)
F3 C32 C28 115.2(13)
F2 C32 C28 116.1(13)
F1 C32 C28 113.2(10)
F8 C16 F7 113.5(16)
F8 C16 F9 102.9(14)
F7 C16 F9 99.5(10)
F8 C16 C12 116.1(8)
F7 C16 C12 114.5(11)
F9 C16 C12 107.9(14)
C46 C45 C50 118.8(8)
C46 C45 P1 120.9(7)
C50 C45 P1 120.2(6)
C41 C42 C43 118.3(9)
C41 C42 H42 120.8
C43 C42 H42 120.8
C45 C50 C49 120.0(11)
C45 C50 H50 120.0
C49 C50 H50 120.0
C35 C36 C37 134.3(12)
C35 C36 H36 112.8
C37 C36 H36 112.8
C45 C46 C47 120.9(12)
C45 C46 H46 119.5
C47 C46 H46 119.5
C36 C37 C38 108.4(11)
C36 C37 H37 125.8
C38 C37 H37 125.8
C39 C44 C43 121.6(10)
C39 C44 H44 119.2
C43 C44 H44 119.2
C36 C35 C34 112.7(13)
C36 C35 H35 123.6
C34 C35 H35 123.6
C42 C41 C40 118.5(10)
C42 C41 H41 120.7
C40 C41 H41 120.7
C42 C43 C44 120.0(11)
C42 C43 H43 120.0
C44 C43 H43 120.0
C48 C49 C50 120.4(14)
C48 C49 H49 119.8
C50 C49 H49 119.8
C49 C48 C47 121.5(12)
C49 C48 H48 119.3
C47 C48 H48 119.3
C48 C47 C46 118.1(13)
C48 C47 H47 120.9
C46 C47 H47 120.9
C4 C5 C6 120.8(12)
C4 C5 H5 119.6
C6 C5 H5 119.6
C7 C6 C5 114.7(12)
C7 C6 H6 122.6
C5 C6 H6 122.6

loop_
_geom_bond_atom_site_label_1
_geom_bond_atom_site_label_2
_geom_bond_distance
Ir1 C30 1.992(5)
Ir1 C14 1.999(4)
Ir1 N3 2.024(4)
Ir1 N1 2.029(4)
Ir1 O1 2.157(3)
Ir1 O2 2.173(3)
P1 O1 1.519(3)
P1 N1AA 1.573(5)
P1 C51 1.807(4)
P1 C45 1.809(6)
P2 O2 1.517(4)
P2 N1AA 1.599(5)
P2 C39 1.792(5)
P2 C33 1.805(6)
C51 C56 1.3900
C51 C52 1.3900
C56 C55 1.3900
C56 H56 0.9300
C55 C54 1.3900
C55 H55 0.9300
C54 C53 1.3900
C54 H54 0.9300
C53 C52 1.3900
C53 H53 0.9300
C52 H52 0.9300
F12 C15 1.331(6)
F10 C15 1.338(6)
F11 C15 1.346(7)
N2 C12 1.318(8)
N2 C13 1.331(7)
C15 C13 1.500(7)
C14 C13 1.416(6)
C14 C10 1.428(7)
N1 C9 1.336(6)
N1 C1 1.363(6)
C9 C8 1.420(8)
C9 C10 1.482(7)
C1 C2 1.286(7)
C1 H1 0.9300
C2 C3 1.343(9)
C2 H2 0.9300
C10 C11 1.380(8)
C8 C3 1.418(10)
C8 C7 1.468(12)
C11 C12 1.356(9)
C11 H11 0.9300
C12 C16 1.525(11)
N3 C25 1.337(6)
N3 C17 1.360(6)
F6 C31 1.338(9)
C18 C17 1.288(7)
C18 C19 1.343(8)
C18 H18 0.9300
C25 C24 1.430(7)
C25 C26 1.458(8)
F5 C31 1.339(9)
C24 C23 1.414(8)
C24 C19 1.419(9)
C19 C20 1.412(8)
C17 H17 0.9300
C26 C27 1.391(8)
C26 C30 1.437(8)
N4 C28 1.305(10)
N4 C29 1.307(8)
C29 C30 1.420(7)
C29 C31 1.497(10)
C31 F4 1.315(7)
C23 C22 1.337(11)
C23 H23 0.9300
C27 C28 1.395(10)
C27 H27 0.9300
C3 C4 1.409(10)
C28 C32 1.489(11)
C20 C21 1.370(12)
C20 H20 0.9300
C22 C21 1.383(13)
C22 H22 0.9300
C21 H21 0.9300
C4 C5 1.316(16)
C4 H4 0.9300
C7 C6 1.331(14)
C7 H7 0.9300
C33 C38 1.354(12)
C33 C34 1.399(12)
C39 C40 1.326(11)
C39 C44 1.329(10)
F1 C32 1.288(14)
C38 C37 1.508(13)
C38 H38 0.9300
F3 C32 1.197(17)
C34 C35 1.377(13)
C34 H34 0.9300
C40 C41 1.373(13)
C40 H40 0.9300
F2 C32 1.234(17)
F8 C16 1.203(12)
F7 C16 1.230(17)
C16 F9 1.32(2)
C45 C46 1.362(11)
C45 C50 1.371(11)
C42 C41 1.311(14)
C42 C43 1.359(15)
C42 H42 0.9300
C50 C49 1.405(12)
C50 H50 0.9300
C36 C35 1.320(17)
C36 C37 1.390(16)
C36 H36 0.9300
C46 C47 1.412(15)
C46 H46 0.9300
C37 H37 0.9300
C44 C43 1.383(13)
C44 H44 0.9300
C35 H35 0.9300
C41 H41 0.9300
C43 H43 0.9300
C49 C48 1.32(2)
C49 H49 0.9300
C48 C47 1.37(2)
C48 H48 0.9300
C47 H47 0.9300
C5 C6 1.494(18)
C5 H5 0.9300
C6 H6 0.9300

loop_
_geom_torsion_atom_site_label_1
_geom_torsion_atom_site_label_2
_geom_torsion_atom_site_label_3
_geom_torsion_atom_site_label_4
_geom_torsion
N1AA P2 O2 Ir1 -27.9(4)
C39 P2 O2 Ir1 -152.5(3)
C33 P2 O2 Ir1 93.7(3)
C30 Ir1 O2 P2 -138.3(3)
C14 Ir1 O2 P2 90.1(9)
N3 Ir1 O2 P2 -57.3(3)
N1 Ir1 O2 P2 118.7(3)
O1 Ir1 O2 P2 36.1(3)
N1AA P1 O1 Ir1 -21.8(3)
C51 P1 O1 Ir1 -141.1(2)
C45 P1 O1 Ir1 103.8(3)
C30 Ir1 O1 P1 46.5(15)
C14 Ir1 O1 P1 177.9(3)
N3 Ir1 O1 P1 75.6(3)
N1 Ir1 O1 P1 -101.2(3)
O2 Ir1 O1 P1 -10.1(2)
O1 P1 N1AA P2 42.5(5)
C51 P1 N1AA P2 161.6(4)
C45 P1 N1AA P2 -80.6(4)
O2 P2 N1AA P1 -16.8(5)
C39 P2 N1AA P1 106.7(4)
C33 P2 N1AA P1 -140.3(4)
O1 P1 C51 C56 -52.2(4)
N1AA P1 C51 C56 -177.9(3)
C45 P1 C51 C56 62.1(4)
O1 P1 C51 C52 126.0(3)
N1AA P1 C51 C52 0.2(4)
C45 P1 C51 C52 -119.8(4)
C52 C51 C56 C55 0.0
P1 C51 C56 C55 178.2(4)
C51 C56 C55 C54 0.0
C56 C55 C54 C53 0.0
C55 C54 C53 C52 0.0
C54 C53 C52 C51 0.0
C56 C51 C52 C53 0.0
P1 C51 C52 C53 -178.2(4)
C30 Ir1 C14 C13 68.2(5)
N3 Ir1 C14 C13 -14.5(5)
N1 Ir1 C14 C13 169.8(5)
O1 Ir1 C14 C13 -106.8(5)
O2 Ir1 C14 C13 -161.1(7)
C30 Ir1 C14 C10 -119.1(4)
N3 Ir1 C14 C10 158.3(3)
N1 Ir1 C14 C10 -17.4(3)
O1 Ir1 C14 C10 66.0(3)
O2 Ir1 C14 C10 11.6(11)
C12 N2 C13 C14 2.8(9)
C12 N2 C13 C15 -177.6(6)
C10 C14 C13 N2 -7.0(7)
Ir1 C14 C13 N2 165.7(4)
C10 C14 C13 C15 173.5(5)
Ir1 C14 C13 C15 -13.9(8)
F12 C15 C13 N2 140.6(5)
F10 C15 C13 N2 19.6(7)
F11 C15 C13 N2 -99.5(5)
F12 C15 C13 C14 -39.8(7)
F10 C15 C13 C14 -160.8(5)
F11 C15 C13 C14 80.1(6)
C30 Ir1 N1 C9 117.4(4)
C14 Ir1 N1 C9 19.1(4)
N3 Ir1 N1 C9 -105.4(17)
O1 Ir1 N1 C9 -66.3(4)
O2 Ir1 N1 C9 -156.1(4)
C30 Ir1 N1 C1 -73.2(4)
C14 Ir1 N1 C1 -171.5(4)
N3 Ir1 N1 C1 63.9(18)
O1 Ir1 N1 C1 103.1(4)
O2 Ir1 N1 C1 13.3(4)
C1 N1 C9 C8 -3.9(8)
Ir1 N1 C9 C8 165.9(5)
C1 N1 C9 C10 174.4(5)
Ir1 N1 C9 C10 -15.8(6)
C9 N1 C1 C2 0.3(9)
Ir1 N1 C1 C2 -168.7(5)
N1 C1 C2 C3 2.1(10)
C13 C14 C10 C11 5.0(7)
Ir1 C14 C10 C11 -169.3(5)
C13 C14 C10 C9 -171.1(5)
Ir1 C14 C10 C9 14.5(6)
N1 C9 C10 C11 -175.2(6)
C8 C9 C10 C11 2.9(11)
N1 C9 C10 C14 0.7(7)
C8 C9 C10 C14 178.8(7)
N1 C9 C8 C3 4.9(11)
C10 C9 C8 C3 -173.1(7)
N1 C9 C8 C7 -159.6(9)
C10 C9 C8 C7 22.4(14)
C14 C10 C11 C12 0.7(10)
C9 C10 C11 C12 176.4(6)
C13 N2 C12 C11 3.9(11)
C13 N2 C12 C16 179.3(10)
C10 C11 C12 N2 -5.6(12)
C10 C11 C12 C16 179.2(11)
C30 Ir1 N3 C25 11.4(3)
C14 Ir1 N3 C25 109.8(3)
N1 Ir1 N3 C25 -126.4(16)
O1 Ir1 N3 C25 -165.3(3)
O2 Ir1 N3 C25 -75.6(3)
C30 Ir1 N3 C17 -174.6(4)
C14 Ir1 N3 C17 -76.2(4)
N1 Ir1 N3 C17 47.5(18)
O1 Ir1 N3 C17 8.7(4)
O2 Ir1 N3 C17 98.4(4)
C17 N3 C25 C24 5.0(7)
Ir1 N3 C25 C24 179.1(4)
C17 N3 C25 C26 -178.2(4)
Ir1 N3 C25 C26 -4.0(5)
N3 C25 C24 C23 170.1(6)
C26 C25 C24 C23 -6.2(10)
N3 C25 C24 C19 -8.9(7)
C26 C25 C24 C19 174.8(5)
C17 C18 C19 C20 -179.5(6)
C17 C18 C19 C24 0.0(9)
C23 C24 C19 C18 -172.4(6)
C25 C24 C19 C18 6.6(8)
C23 C24 C19 C20 7.0(9)
C25 C24 C19 C20 -173.9(6)
C19 C18 C17 N3 -4.8(8)
C25 N3 C17 C18 2.3(8)
Ir1 N3 C17 C18 -171.5(4)
N3 C25 C26 C27 169.1(6)
C24 C25 C26 C27 -14.5(9)
N3 C25 C26 C30 -9.8(6)
C24 C25 C26 C30 166.6(5)
C28 N4 C29 C30 0.9(11)
C28 N4 C29 C31 -180.0(7)
N4 C29 C31 F4 26.6(10)
C30 C29 C31 F4 -154.2(7)
N4 C29 C31 F6 146.6(6)
C30 C29 C31 F6 -34.2(9)
N4 C29 C31 F5 -92.5(7)
C30 C29 C31 F5 86.7(8)
N4 C29 C30 C26 -10.0(9)
C31 C29 C30 C26 170.9(6)
N4 C29 C30 Ir1 160.4(5)
C31 C29 C30 Ir1 -18.7(10)
C27 C26 C30 C29 12.4(8)
C25 C26 C30 C29 -168.7(5)
C27 C26 C30 Ir1 -160.2(5)
C25 C26 C30 Ir1 18.7(6)
C14 Ir1 C30 C29 72.6(6)
N3 Ir1 C30 C29 173.8(6)
N1 Ir1 C30 C29 -9.7(6)
O1 Ir1 C30 C29 -156.8(12)
O2 Ir1 C30 C29 -100.0(6)
C14 Ir1 C30 C26 -116.9(4)
N3 Ir1 C30 C26 -15.7(4)
N1 Ir1 C30 C26 160.8(4)
O1 Ir1 C30 C26 13.8(17)
O2 Ir1 C30 C26 70.5(4)
C19 C24 C23 C22 -6.3(10)
C25 C24 C23 C22 174.7(7)
C30 C26 C27 C28 -6.8(9)
C25 C26 C27 C28 174.4(6)
C1 C2 C3 C4 177.1(8)
C1 C2 C3 C8 -0.7(12)
C9 C8 C3 C2 -2.7(13)
C7 C8 C3 C2 163.8(9)
C9 C8 C3 C4 179.6(9)
C7 C8 C3 C4 -13.9(14)
C29 N4 C28 C27 6.2(12)
C29 N4 C28 C32 -173.9(10)
C26 C27 C28 N4 -3.1(12)
C26 C27 C28 C32 177.0(10)
C18 C19 C20 C21 176.1(7)
C24 C19 C20 C21 -3.4(11)
C24 C23 C22 C21 1.7(14)
C19 C20 C21 C22 -1.2(13)
C23 C22 C21 C20 2.1(15)
C2 C3 C4 C5 -177.2(13)
C8 C3 C4 C5 0.6(18)
C3 C8 C7 C6 11.8(18)
C9 C8 C7 C6 176.5(12)
O2 P2 C33 C38 42.9(7)
N1AA P2 C33 C38 170.3(6)
C39 P2 C33 C38 -72.9(7)
O2 P2 C33 C34 -139.8(6)
N1AA P2 C33 C34 -12.5(7)
C39 P2 C33 C34 104.3(6)
O2 P2 C39 C40 -173.7(8)
N1AA P2 C39 C40 57.9(9)
C33 P2 C39 C40 -56.4(9)
O2 P2 C39 C44 -0.7(8)
N1AA P2 C39 C44 -129.0(8)
C33 P2 C39 C44 116.7(8)
C34 C33 C38 C37 4.0(12)
P2 C33 C38 C37 -178.7(6)
C38 C33 C34 C35 0.3(13)
P2 C33 C34 C35 -176.9(8)
C44 C39 C40 C41 9.5(18)
P2 C39 C40 C41 -176.9(11)
N4 C28 C32 F3 88(2)
C27 C28 C32 F3 -92.1(18)
N4 C28 C32 F2 -39(2)
C27 C28 C32 F2 141.0(14)
N4 C28 C32 F1 -152.6(13)
C27 C28 C32 F1 27.3(19)
N2 C12 C16 F8 174.9(15)
C11 C12 C16 F8 -10(2)
N2 C12 C16 F7 -50(2)
C11 C12 C16 F7 125.8(14)
N2 C12 C16 F9 60.1(16)
C11 C12 C16 F9 -124.3(12)
O1 P1 C45 C46 -145.3(6)
N1AA P1 C45 C46 -16.4(7)
C51 P1 C45 C46 100.6(7)
O1 P1 C45 C50 31.9(6)
N1AA P1 C45 C50 160.8(6)
C51 P1 C45 C50 -82.2(6)
C46 C45 C50 C49 1.8(13)
P1 C45 C50 C49 -175.5(8)
C50 C45 C46 C47 -1.8(15)
P1 C45 C46 C47 175.4(9)
C35 C36 C37 C38 2.6(19)
C33 C38 C37 C36 -5.1(12)
C40 C39 C44 C43 -8.5(16)
P2 C39 C44 C43 178.0(9)
C37 C36 C35 C34 1(2)
C33 C34 C35 C36 -2.9(15)
C43 C42 C41 C40 -10(2)
C39 C40 C41 C42 0(2)
C41 C42 C43 C44 10.9(19)
C39 C44 C43 C42 -1.3(19)
C45 C50 C49 C48 1.4(18)
C50 C49 C48 C47 -5(3)
C49 C48 C47 C46 4(3)
C45 C46 C47 C48 -1(2)
C3 C4 C5 C6 16(2)
C8 C7 C6 C5 3(2)
C4 C5 C6 C7 -18(2)
